data_4314786
loop_
_publ_author_name
'Lai-Ping Zhang'
'Jian-Fang Ma'
'Jin Yang'
'Yuan-Yuan Pang'
'Ji-Cheng Ma'

_publ_contact_author_address
;
Department of Chemistry
Northeast Normal University
Changchun 130024
P.R.China
;
_publ_contact_author_email jianfangma@yahoo.com.cn
_publ_contact_author_fax +86-431-85098620
_publ_contact_author_name 'Jian-Fang Ma'
_publ_contact_author_phone +86-431-85098620
_publ_section_title
;
 Series of 2D and 3D Coordination Polymers Based on
 1,2,3,4-Benzenetetracarboxylate and N-Donor Ligands: Synthesis,
 Topological Structures, and Photoluminescent Properties
;
_journal_name_full 'Inorganic Chemistry'
_journal_page_first 1535
_journal_page_last 1550
_journal_paper_doi 10.1021/ic9019553
_journal_volume 49
_journal_year 2010
_chemical_formula_moiety 'C50 H38 Cu4 N6 O21 '
_chemical_formula_sum 'C25 H19 Cu2 N3 O10.5'
_chemical_formula_weight 656.51
_chemical_name_systematic
;
 ?
;
_space_group_IT_number 5
_symmetry_cell_setting monoclinic
_symmetry_space_group_name_Hall 'C 2y'
_symmetry_space_group_name_H-M 'C 1 2 1'
_atom_sites_solution_hydrogens geom
_atom_sites_solution_primary direct
_atom_sites_solution_secondary difmap
_audit_creation_method SHELXL-97
_cell_angle_alpha 90.00
_cell_angle_beta 117.343(7)
_cell_angle_gamma 90.00
_cell_formula_units_Z 4
_cell_length_a 21.2840(13)
_cell_length_b 11.133(3)
_cell_length_c 11.031(6)
_cell_measurement_reflns_used 5430
_cell_measurement_temperature 293(2)
_cell_measurement_theta_max 29.2
_cell_measurement_theta_min 4.3
_cell_volume 2321.8(14)
_computing_cell_refinement PROCESS-AUTO
_computing_data_collection PROCESS-AUTO
_computing_data_reduction PROCESS-AUTO
_computing_structure_refinement 'SHELXL-97 (Sheldrick, 1997)'
_computing_structure_solution 'SHELXS-97 (Sheldrick, 1997)'
_diffrn_ambient_temperature 293(2)
_diffrn_detector_area_resol_mean 10.0
_diffrn_measured_fraction_theta_full 0.993
_diffrn_measured_fraction_theta_max 0.903
_diffrn_measurement_device_type 'Rigaku RAXIS-RAPID'
_diffrn_measurement_method '\w scan'
_diffrn_radiation_monochromator graphite
_diffrn_radiation_source 'fine-focus sealed tube'
_diffrn_radiation_type MoK\a
_diffrn_radiation_wavelength 0.71069
_diffrn_reflns_av_R_equivalents 0.0432
_diffrn_reflns_av_sigmaI/netI 0.0836
_diffrn_reflns_limit_h_max 25
_diffrn_reflns_limit_h_min -28
_diffrn_reflns_limit_k_max 14
_diffrn_reflns_limit_k_min -15
_diffrn_reflns_limit_l_max 14
_diffrn_reflns_limit_l_min -14
_diffrn_reflns_number 12539
_diffrn_reflns_theta_full 25.00
_diffrn_reflns_theta_max 29.24
_diffrn_reflns_theta_min 4.25
_exptl_absorpt_coefficient_mu 1.905
_exptl_absorpt_correction_T_max 0.662
_exptl_absorpt_correction_T_min 0.634
_exptl_absorpt_correction_type multi-scan
_exptl_absorpt_process_details
;
 Higashi,T (1995) Program for absorption correction. 
Rigaku Corporation, Tokyo, Japan.
;
_exptl_crystal_colour colorless
_exptl_crystal_density_diffrn 1.878
_exptl_crystal_density_method 'not measured'
_exptl_crystal_description block
_exptl_crystal_F_000 1328
_exptl_crystal_size_max 0.249
_exptl_crystal_size_mid 0.235
_exptl_crystal_size_min 0.213
_refine_diff_density_max 0.770
_refine_diff_density_min -0.363
_refine_diff_density_rms 0.077
_refine_ls_abs_structure_details 'Flack H D (1983), Acta Cryst. A39, 876-881'
_refine_ls_abs_structure_Flack -0.008(10)
_refine_ls_extinction_method none
_refine_ls_goodness_of_fit_ref 0.899
_refine_ls_hydrogen_treatment mixed
_refine_ls_matrix_type full
_refine_ls_number_parameters 387
_refine_ls_number_reflns 5430
_refine_ls_number_restraints 11
_refine_ls_restrained_S_all 0.898
_refine_ls_R_factor_all 0.0586
_refine_ls_R_factor_gt 0.0346
_refine_ls_shift/su_max 0.001
_refine_ls_shift/su_mean 0.000
_refine_ls_structure_factor_coef Fsqd
_refine_ls_weighting_details 'calc w=1/[\s^2^(Fo^2^)+(0.0217P)^2^+0.0000P] where P=(Fo^2^+2Fc^2^)/3'
_refine_ls_weighting_scheme calc
_refine_ls_wR_factor_gt 0.0554
_refine_ls_wR_factor_ref 0.0588
_reflns_number_gt 4036
_reflns_number_total 5430
_reflns_threshold_expression >2\s(I)
_cod_data_source_file ic9019553_si_002_9.cif
_cod_data_source_block Compound-9
_cod_original_sg_symbol_Hall 'C 2y  '
_cod_original_sg_symbol_H-M 'C 2 '
_cod_original_formula_sum 'C25 H19 Cu2 N3 O10.50'
_cod_database_code 4314786

loop_
_symmetry_equiv_pos_as_xyz
'x, y, z'
'-x, y, -z'
'x+1/2, y+1/2, z'
'-x+1/2, y+1/2, -z'

loop_
_atom_site_label
_atom_site_type_symbol
_atom_site_fract_x
_atom_site_fract_y
_atom_site_fract_z
_atom_site_U_iso_or_equiv
_atom_site_adp_type
_atom_site_occupancy
_atom_site_symmetry_multiplicity
_atom_site_calc_flag
_atom_site_refinement_flags
_atom_site_disorder_assembly
_atom_site_disorder_group
Cu1 Cu 0.5000 0.72021(4) 0.0000 0.01767(16) Uani 1 2 d S . .
Cu2 Cu 0.5000 0.43649(5) 0.5000 0.02111(15) Uani 1 2 d SD . .
Cu3 Cu 0.69660(2) 1.12890(4) 0.43214(4) 0.02296(11) Uani 1 1 d . . .
C1 C 0.5022(2) 0.4758(3) -0.1002(4) 0.0337(11) Uani 1 1 d . . .
H1 H 0.5040 0.5177 -0.1714 0.040 Uiso 1 1 calc R . .
C2 C 0.5019(3) 0.3523(3) -0.1049(4) 0.0405(12) Uani 1 1 d . . .
H2 H 0.5030 0.3129 -0.1782 0.049 Uiso 1 1 calc R . .
C3 C 0.5000 0.2869(4) 0.0000 0.0227(12) Uani 1 2 d S . .
C4 C 0.5162(2) 0.0872(3) -0.0877(4) 0.0268(9) Uani 1 1 d . . .
H4 H 0.5273 0.1268 -0.1496 0.032 Uiso 1 1 calc R . .
C5 C 0.5162(2) -0.0361(3) -0.0850(4) 0.0250(9) Uani 1 1 d . . .
H5 H 0.5279 -0.0778 -0.1448 0.030 Uiso 1 1 calc R . .
C6 C 0.5000 0.1534(4) 0.0000 0.0217(12) Uani 1 2 d S . .
C7 C 0.5983(2) 0.7309(3) 0.3030(3) 0.0170(7) Uani 1 1 d . . .
C8 C 0.60036(18) 0.7405(3) 0.4424(3) 0.0159(8) Uani 1 1 d . . .
C9 C 0.59157(18) 0.8533(3) 0.4886(3) 0.0171(8) Uani 1 1 d . . .
C10 C 0.5850(2) 0.8623(3) 0.6075(4) 0.0243(9) Uani 1 1 d . . .
H10 H 0.5760 0.9367 0.6346 0.029 Uiso 1 1 calc R . .
C11 C 0.5917(2) 0.7627(3) 0.6856(4) 0.0231(8) Uani 1 1 d . . .
H11 H 0.5897 0.7712 0.7676 0.028 Uiso 1 1 calc R . .
C12 C 0.60156(18) 0.6498(3) 0.6446(3) 0.0185(7) Uani 1 1 d . . .
C13 C 0.60613(16) 0.6380(3) 0.5207(3) 0.0156(7) Uani 1 1 d . . .
C14 C 0.6215(2) 0.5192(3) 0.4771(3) 0.0191(8) Uani 1 1 d . . .
C15 C 0.6073(2) 0.5461(3) 0.7365(4) 0.0213(8) Uani 1 1 d . . .
C16 C 0.5953(2) 0.9688(3) 0.4223(3) 0.0231(9) Uani 1 1 d . . .
C17 C 0.7360(2) 1.0450(3) 0.7102(4) 0.0318(10) Uani 1 1 d . . .
H17 H 0.7606 0.9863 0.6894 0.038 Uiso 1 1 calc R . .
C18 C 0.7360(2) 1.0398(3) 0.8360(4) 0.0301(9) Uani 1 1 d . . .
H18 H 0.7607 0.9795 0.8980 0.036 Uiso 1 1 calc R . .
C19 C 0.69905(18) 1.1246(3) 0.8679(3) 0.0215(7) Uani 1 1 d . . .
C20 C 0.6650(2) 1.2137(3) 0.7723(3) 0.0290(9) Uani 1 1 d . . .
H20 H 0.6402 1.2740 0.7905 0.035 Uiso 1 1 calc R . .
C21 C 0.6681(2) 1.2126(3) 0.6510(3) 0.0275(8) Uani 1 1 d . . .
H21 H 0.6447 1.2728 0.5878 0.033 Uiso 1 1 calc R . .
C22 C 0.69535(17) 1.1240(3) 0.9984(3) 0.0207(7) Uani 1 1 d . . .
C23 C 0.6889(3) 1.2287(4) 1.0565(4) 0.0435(13) Uani 1 1 d . . .
H23 H 0.6850 1.3013 1.0118 0.052 Uiso 1 1 calc R . .
C24 C 0.6881(2) 1.2277(3) 1.1796(4) 0.0403(11) Uani 1 1 d . . .
H24 H 0.6839 1.3003 1.2168 0.048 Uiso 1 1 calc R . .
C25 C 0.6954(2) 1.0238(3) 1.1889(4) 0.0266(9) Uani 1 1 d . . .
H25 H 0.6958 0.9521 1.2324 0.032 Uiso 1 1 calc R . .
C26 C 0.6972(2) 1.0182(3) 1.0669(4) 0.0276(10) Uani 1 1 d . . .
H26 H 0.6997 0.9443 1.0301 0.033 Uiso 1 1 calc R . .
N1 N 0.5000 0.5384(3) 0.0000 0.0175(10) Uani 1 2 d S . .
N2 N 0.5000 -0.0982(3) 0.0000 0.0205(10) Uani 1 2 d S . .
N3 N 0.70298(15) 1.1290(3) 0.6194(3) 0.0207(6) Uani 1 1 d . . .
N4 N 0.69312(15) 1.1260(3) 1.2489(2) 0.0240(6) Uani 1 1 d . . .
O1 O 0.53667(13) 0.7209(2) 0.2051(2) 0.0205(5) Uani 1 1 d . . .
O2 O 0.65440(13) 0.7356(2) 0.2940(2) 0.0299(6) Uani 1 1 d . . .
O3 O 0.68009(15) 0.5054(2) 0.4783(3) 0.0314(6) Uani 1 1 d . . .
O4 O 0.57481(13) 0.4379(2) 0.4408(2) 0.0248(5) Uani 1 1 d . . .
O5 O 0.57244(13) 0.45067(19) 0.6845(2) 0.0260(6) Uani 1 1 d . . .
O6 O 0.64370(15) 0.5588(2) 0.8607(2) 0.0323(7) Uani 1 1 d . . .
O7 O 0.55437(16) 1.0513(2) 0.4058(3) 0.0339(7) Uani 1 1 d . . .
O8 O 0.64946(15) 0.97613(18) 0.3994(2) 0.0298(7) Uani 1 1 d . . .
O1W O 0.61726(14) 0.7336(2) 0.0187(2) 0.0332(6) Uani 1 1 d D . .
H1B H 0.6430(17) 0.736(4) 0.1085(11) 0.050 Uiso 1 1 d D . .
H1A H 0.6364(19) 0.677(3) -0.011(3) 0.050 Uiso 1 1 d D . .
O2W O 0.5000 0.2348(3) 0.5000 0.0416(11) Uani 1 2 d SD . .
H2A H 0.519(5) 0.169(3) 0.486(8) 0.062 Uiso 0.50 1 d PD . .
H2B H 0.486(5) 0.224(2) 0.562(8) 0.062 Uiso 0.50 1 d PD . .
O3W O 0.73534(14) 1.2926(2) 0.4650(2) 0.0234(6) Uani 1 1 d D . .
H3B H 0.7743(11) 1.291(3) 0.544(2) 0.035 Uiso 1 1 d D . .
H3A H 0.7081(15) 1.350(3) 0.471(3) 0.035 Uiso 1 1 d D . .

loop_
_atom_site_aniso_label
_atom_site_aniso_U_11
_atom_site_aniso_U_22
_atom_site_aniso_U_33
_atom_site_aniso_U_23
_atom_site_aniso_U_13
_atom_site_aniso_U_12
Cu1 0.0262(4) 0.0111(3) 0.0145(4) 0.000 0.0082(3) 0.000
Cu2 0.0277(4) 0.0173(3) 0.0183(3) 0.000 0.0106(3) 0.000
Cu3 0.0383(3) 0.0213(2) 0.0156(2) -0.00047(19) 0.0178(2) -0.0040(2)
C1 0.070(3) 0.0173(18) 0.026(2) 0.0038(15) 0.033(2) 0.0030(18)
C2 0.081(4) 0.0208(19) 0.037(3) 0.0015(18) 0.042(3) 0.004(2)
C3 0.038(4) 0.014(2) 0.016(3) 0.000 0.011(3) 0.000
C4 0.045(3) 0.0177(17) 0.025(2) 0.0021(14) 0.022(2) 0.0005(16)
C5 0.039(3) 0.0172(18) 0.024(2) -0.0024(14) 0.0185(19) 0.0007(15)
C6 0.023(3) 0.014(3) 0.021(3) 0.000 0.004(2) 0.000
C7 0.027(2) 0.0085(14) 0.0143(18) -0.0016(14) 0.0082(17) 0.0017(15)
C8 0.020(2) 0.0151(17) 0.0148(19) 0.0016(14) 0.0098(16) -0.0007(14)
C9 0.015(2) 0.0179(17) 0.0152(19) -0.0035(14) 0.0046(16) -0.0024(14)
C10 0.036(2) 0.0179(17) 0.024(2) -0.0046(15) 0.0176(18) -0.0025(16)
C11 0.033(2) 0.0248(18) 0.016(2) -0.0021(15) 0.0152(18) 0.0029(16)
C12 0.0197(19) 0.0215(19) 0.0138(17) 0.0010(14) 0.0072(15) -0.0033(14)
C13 0.0124(17) 0.0188(15) 0.0148(17) -0.0061(15) 0.0057(13) -0.0020(16)
C14 0.030(2) 0.0172(17) 0.0112(19) 0.0046(14) 0.0108(17) 0.0023(17)
C15 0.025(2) 0.0236(18) 0.019(2) -0.0027(15) 0.0133(18) 0.0012(16)
C16 0.040(3) 0.0181(19) 0.0140(19) -0.0046(14) 0.0149(18) -0.0072(17)
C17 0.051(3) 0.030(2) 0.023(2) 0.0074(17) 0.025(2) 0.0098(19)
C18 0.041(3) 0.034(2) 0.018(2) 0.0067(16) 0.0157(19) 0.0096(18)
C19 0.033(2) 0.0223(16) 0.0099(16) 0.0002(17) 0.0102(15) -0.0035(19)
C20 0.037(3) 0.0313(19) 0.026(2) 0.0026(18) 0.0213(19) 0.0098(19)
C21 0.037(2) 0.0295(19) 0.019(2) 0.0057(17) 0.0158(18) 0.0034(18)
C22 0.027(2) 0.0216(16) 0.0150(17) 0.0018(17) 0.0111(15) -0.0040(18)
C23 0.094(4) 0.021(2) 0.026(2) -0.0008(19) 0.036(3) -0.012(2)
C24 0.084(4) 0.0188(18) 0.031(2) -0.0070(18) 0.038(2) -0.011(2)
C25 0.048(3) 0.0177(19) 0.022(2) 0.0011(16) 0.023(2) 0.0017(17)
C26 0.045(3) 0.0217(19) 0.019(2) 0.0007(17) 0.018(2) 0.0067(18)
N1 0.030(3) 0.0088(19) 0.021(3) 0.000 0.018(2) 0.000
N2 0.022(3) 0.018(2) 0.019(2) 0.000 0.007(2) 0.000
N3 0.0272(17) 0.0245(13) 0.0129(15) -0.0013(16) 0.0113(13) -0.0005(16)
N4 0.0414(19) 0.0214(13) 0.0137(14) 0.0022(15) 0.0165(14) -0.0056(17)
O1 0.0243(15) 0.0206(11) 0.0180(13) -0.0011(11) 0.0109(12) -0.0038(11)
O2 0.0238(15) 0.0519(15) 0.0194(13) -0.0043(12) 0.0146(12) 0.0002(13)
O3 0.0377(18) 0.0228(13) 0.0427(17) -0.0048(12) 0.0262(14) 0.0026(12)
O4 0.0353(16) 0.0177(11) 0.0262(14) -0.0052(12) 0.0184(12) -0.0036(13)
O5 0.0340(16) 0.0213(13) 0.0164(13) 0.0035(11) 0.0061(11) -0.0026(11)
O6 0.0412(19) 0.0342(14) 0.0144(14) -0.0021(11) 0.0068(13) -0.0046(12)
O7 0.052(2) 0.0211(13) 0.0317(17) 0.0058(11) 0.0219(15) 0.0116(13)
O8 0.054(2) 0.0203(12) 0.0312(16) -0.0021(10) 0.0333(15) -0.0034(12)
O1W 0.0387(18) 0.0394(16) 0.0221(15) -0.0022(13) 0.0145(13) 0.0077(14)
O2W 0.054(3) 0.022(2) 0.062(3) 0.000 0.039(3) 0.000
O3W 0.0284(17) 0.0244(13) 0.0168(14) -0.0027(10) 0.0100(12) -0.0019(11)

loop_
_atom_type_symbol
_atom_type_description
_atom_type_scat_dispersion_real
_atom_type_scat_dispersion_imag
_atom_type_scat_source
C C 0.0033 0.0016 'International Tables Vol C Tables 4.2.6.8 and 6.1.1.4'
H H 0.0000 0.0000 'International Tables Vol C Tables 4.2.6.8 and 6.1.1.4'
N N 0.0061 0.0033 'International Tables Vol C Tables 4.2.6.8 and 6.1.1.4'
O O 0.0106 0.0060 'International Tables Vol C Tables 4.2.6.8 and 6.1.1.4'
Cu Cu 0.3201 1.2651 'International Tables Vol C Tables 4.2.6.8 and 6.1.1.4'

loop_
_geom_angle_atom_site_label_1
_geom_angle_atom_site_label_2
_geom_angle_atom_site_label_3
_geom_angle
_geom_angle_site_symmetry_1
_geom_angle_site_symmetry_3
_geom_angle_publ_flag
N2 Cu1 N1 180.0 1_565 . ?
N2 Cu1 O1 89.77(7) 1_565 2_655 ?
N1 Cu1 O1 90.23(7) . 2_655 ?
N2 Cu1 O1 89.77(7) 1_565 . ?
N1 Cu1 O1 90.23(7) . . ?
O1 Cu1 O1 179.54(13) 2_655 . ?
N2 Cu1 O1W 86.45(6) 1_565 . ?
N1 Cu1 O1W 93.55(6) . . ?
O1 Cu1 O1W 87.02(9) 2_655 . ?
O1 Cu1 O1W 92.95(9) . . ?
N2 Cu1 O1W 86.45(6) 1_565 2_655 ?
N1 Cu1 O1W 93.55(6) . 2_655 ?
O1 Cu1 O1W 92.95(9) 2_655 2_655 ?
O1 Cu1 O1W 87.02(9) . 2_655 ?
O1W Cu1 O1W 172.90(13) . 2_655 ?
O5 Cu2 O5 170.53(13) 2_656 . ?
O5 Cu2 O4 88.45(10) 2_656 2_656 ?
O5 Cu2 O4 91.47(10) . 2_656 ?
O5 Cu2 O4 91.47(10) 2_656 . ?
O5 Cu2 O4 88.45(10) . . ?
O4 Cu2 O4 179.06(14) 2_656 . ?
O5 Cu2 O2W 94.73(7) 2_656 . ?
O5 Cu2 O2W 94.73(7) . . ?
O4 Cu2 O2W 90.47(7) 2_656 . ?
O4 Cu2 O2W 90.47(7) . . ?
O8 Cu3 O3W 173.73(11) . . ?
O8 Cu3 N4 91.29(11) . 1_554 ?
O3W Cu3 N4 91.09(11) . 1_554 ?
O8 Cu3 N3 88.65(12) . . ?
O3W Cu3 N3 89.15(12) . . ?
N4 Cu3 N3 178.22(13) 1_554 . ?
N1 C1 C2 123.8(3) . . ?
N1 C1 H1 118.1 . . ?
C2 C1 H1 118.1 . . ?
C1 C2 C3 119.7(4) . . ?
C1 C2 H2 120.1 . . ?
C3 C2 H2 120.1 . . ?
C2 C3 C2 116.5(4) 2_655 . ?
C2 C3 C6 121.8(2) 2_655 . ?
C2 C3 C6 121.8(2) . . ?
C5 C4 C6 121.1(3) . . ?
C5 C4 H4 119.4 . . ?
C6 C4 H4 119.4 . . ?
N2 C5 C4 122.5(3) . . ?
N2 C5 H5 118.8 . . ?
C4 C5 H5 118.8 . . ?
C4 C6 C4 115.4(4) . 2_655 ?
C4 C6 C3 122.3(2) . . ?
C4 C6 C3 122.3(2) 2_655 . ?
O2 C7 O1 126.4(3) . . ?
O2 C7 C8 119.7(3) . . ?
O1 C7 C8 114.0(3) . . ?
C9 C8 C13 119.6(3) . . ?
C9 C8 C7 119.0(3) . . ?
C13 C8 C7 121.3(3) . . ?
C10 C9 C8 119.9(3) . . ?
C10 C9 C16 116.8(3) . . ?
C8 C9 C16 123.1(3) . . ?
C11 C10 C9 120.7(3) . . ?
C11 C10 H10 119.7 . . ?
C9 C10 H10 119.7 . . ?
C10 C11 C12 121.1(3) . . ?
C10 C11 H11 119.4 . . ?
C12 C11 H11 119.4 . . ?
C11 C12 C13 119.1(3) . . ?
C11 C12 C15 117.0(3) . . ?
C13 C12 C15 123.9(3) . . ?
C8 C13 C12 119.5(3) . . ?
C8 C13 C14 119.5(3) . . ?
C12 C13 C14 120.9(3) . . ?
O3 C14 O4 123.4(3) . . ?
O3 C14 C13 118.0(3) . . ?
O4 C14 C13 118.6(3) . . ?
O6 C15 O5 122.4(3) . . ?
O6 C15 C12 118.4(3) . . ?
O5 C15 C12 119.2(3) . . ?
O7 C16 O8 124.3(3) . . ?
O7 C16 C9 121.6(3) . . ?
O8 C16 C9 113.7(3) . . ?
N3 C17 C18 123.1(3) . . ?
N3 C17 H17 118.5 . . ?
C18 C17 H17 118.5 . . ?
C19 C18 C17 119.3(3) . . ?
C19 C18 H18 120.3 . . ?
C17 C18 H18 120.3 . . ?
C18 C19 C20 117.3(3) . . ?
C18 C19 C22 122.6(3) . . ?
C20 C19 C22 120.1(3) . . ?
C21 C20 C19 119.6(3) . . ?
C21 C20 H20 120.2 . . ?
C19 C20 H20 120.2 . . ?
N3 C21 C20 123.0(3) . . ?
N3 C21 H21 118.5 . . ?
C20 C21 H21 118.5 . . ?
C23 C22 C26 116.9(3) . . ?
C23 C22 C19 121.0(3) . . ?
C26 C22 C19 122.2(3) . . ?
C24 C23 C22 120.5(4) . . ?
C24 C23 H23 119.7 . . ?
C22 C23 H23 119.7 . . ?
N4 C24 C23 122.7(4) . . ?
N4 C24 H24 118.7 . . ?
C23 C24 H24 118.7 . . ?
N4 C25 C26 123.7(3) . . ?
N4 C25 H25 118.1 . . ?
C26 C25 H25 118.1 . . ?
C25 C26 C22 119.4(3) . . ?
C25 C26 H26 120.3 . . ?
C22 C26 H26 120.3 . . ?
C1 N1 C1 116.5(4) . 2_655 ?
C1 N1 Cu1 121.8(2) . . ?
C1 N1 Cu1 121.8(2) 2_655 . ?
C5 N2 C5 117.4(4) . 2_655 ?
C5 N2 Cu1 121.3(2) . 1_545 ?
C5 N2 Cu1 121.3(2) 2_655 1_545 ?
C17 N3 C21 117.7(3) . . ?
C17 N3 Cu3 123.0(3) . . ?
C21 N3 Cu3 119.2(2) . . ?
C25 N4 C24 116.7(2) . . ?
C25 N4 Cu3 121.8(2) . 1_556 ?
C24 N4 Cu3 121.5(2) . 1_556 ?
C7 O1 Cu1 132.1(2) . . ?
C14 O4 Cu2 122.4(2) . . ?
C15 O5 Cu2 124.5(2) . . ?
C16 O8 Cu3 117.09(19) . . ?
Cu1 O1W H1B 100(3) . . ?
Cu1 O1W H1A 124(3) . . ?
H1B O1W H1A 106(2) . . ?
Cu2 O2W H2A 147(4) . . ?
Cu2 O2W H2B 97.7(15) . . ?
H2A O2W H2B 112(2) . . ?
Cu3 O3W H3B 107(2) . . ?
Cu3 O3W H3A 117(3) . . ?
H3B O3W H3A 107(2) . . ?

loop_
_geom_bond_atom_site_label_1
_geom_bond_atom_site_label_2
_geom_bond_distance
_geom_bond_site_symmetry_2
_geom_bond_publ_flag
Cu1 N2 2.021(4) 1_565 ?
Cu1 N1 2.024(3) . ?
Cu1 O1 2.026(2) 2_655 ?
Cu1 O1 2.026(2) . ?
Cu1 O1W 2.413(3) . ?
Cu1 O1W 2.413(3) 2_655 ?
Cu2 O5 1.913(2) 2_656 ?
Cu2 O5 1.913(2) . ?
Cu2 O4 1.979(2) 2_656 ?
Cu2 O4 1.979(2) . ?
Cu2 O2W 2.245(4) . ?
Cu3 O8 1.923(2) . ?
Cu3 O3W 1.964(2) . ?
Cu3 N4 1.988(3) 1_554 ?
Cu3 N3 2.007(3) . ?
C1 N1 1.326(4) . ?
C1 C2 1.375(5) . ?
C1 H1 0.9300 . ?
C2 C3 1.383(4) . ?
C2 H2 0.9300 . ?
C3 C2 1.383(4) 2_655 ?
C3 C6 1.485(5) . ?
C4 C5 1.374(4) . ?
C4 C6 1.380(4) . ?
C4 H4 0.9300 . ?
C5 N2 1.332(4) . ?
C5 H5 0.9300 . ?
C6 C4 1.380(4) 2_655 ?
C7 O2 1.244(4) . ?
C7 O1 1.264(4) . ?
C7 C8 1.522(4) . ?
C8 C9 1.401(4) . ?
C8 C13 1.402(5) . ?
C9 C10 1.384(5) . ?
C9 C16 1.499(4) . ?
C10 C11 1.371(5) . ?
C10 H10 0.9300 . ?
C11 C12 1.384(4) . ?
C11 H11 0.9300 . ?
C12 C13 1.421(4) . ?
C12 C15 1.504(4) . ?
C13 C14 1.493(5) . ?
C14 O3 1.250(4) . ?
C14 O4 1.266(4) . ?
C15 O6 1.234(4) . ?
C15 O5 1.272(4) . ?
C16 O7 1.221(4) . ?
C16 O8 1.291(4) . ?
C17 N3 1.313(5) . ?
C17 C18 1.389(5) . ?
C17 H17 0.9300 . ?
C18 C19 1.372(5) . ?
C18 H18 0.9300 . ?
C19 C20 1.385(5) . ?
C19 C22 1.478(4) . ?
C20 C21 1.369(4) . ?
C20 H20 0.9300 . ?
C21 N3 1.333(4) . ?
C21 H21 0.9300 . ?
C22 C23 1.368(5) . ?
C22 C26 1.390(5) . ?
C23 C24 1.365(5) . ?
C23 H23 0.9300 . ?
C24 N4 1.343(5) . ?
C24 H24 0.9300 . ?
C25 N4 1.329(4) . ?
C25 C26 1.365(5) . ?
C25 H25 0.9300 . ?
C26 H26 0.9300 . ?
N1 C1 1.326(4) 2_655 ?
N2 C5 1.332(4) 2_655 ?
N2 Cu1 2.021(4) 1_545 ?
N4 Cu3 1.988(3) 1_556 ?
O1W H1B 0.886(10) . ?
O1W H1A 0.89(4) . ?
O2W H2A 0.883(10) . ?
O2W H2B 0.881(10) . ?
O3W H3B 0.885(10) . ?
O3W H3A 0.89(3) . ?
